data_4304646
loop_
_publ_author_name
'Manoja K. Samantaray'
'Keliang Pang'
'Mobin M. Shaikh'
'Prasenjit Ghosh'

_publ_section_title
;
From Large 12-Membered Macrometallacycles to Ionic (NHC)2M+Cl- Type
Complexes of Gold and Silver by Modulation of the N-Substituent of
Amido-Functionalized N-Heterocyclic Carbene (NHC) Ligands
;
_journal_name_full 'Inorganic Chemistry'
_journal_page_first 4153
_journal_page_last 4165
_journal_paper_doi 10.1021/ic702186g
_journal_volume 47
_journal_year 2008
_chemical_formula_sum 'C26 H46 Au Cl N6 O2'
_chemical_formula_weight 707.10
_chemical_name_systematic
;
 ?
;
_space_group_IT_number 15
_symmetry_cell_setting monoclinic
_symmetry_space_group_name_Hall '-C 2yc'
_symmetry_space_group_name_H-M 'C 1 2/c 1'
_atom_sites_solution_hydrogens geom
_atom_sites_solution_primary direct
_atom_sites_solution_secondary difmap
_audit_creation_method SHELXL-97
_cell_angle_alpha 90.00
_cell_angle_beta 94.669(4)
_cell_angle_gamma 90.00
_cell_formula_units_Z 4
_cell_length_a 15.0040(6)
_cell_length_b 16.4270(7)
_cell_length_c 12.5535(7)
_cell_measurement_reflns_used 4217
_cell_measurement_temperature 120(2)
_cell_measurement_theta_max 32.2801
_cell_measurement_theta_min 2.9647
_cell_volume 3083.8(2)
_computing_cell_refinement 'CrysAlis RED, Oxford Diffraction Ltd.,'
_computing_data_collection 'CrysAlis CCD, Oxford Diffraction Ltd.,'
_computing_data_reduction 'CrysAlis RED, Oxford Diffraction Ltd.,'
_computing_molecular_graphics Ortep3
_computing_publication_material Shelx97
_computing_structure_refinement 'SHELXL-97 (Sheldrick, 1997)'
_computing_structure_solution 'SHELXS-97 (Sheldrick, 1997)'
_diffrn_ambient_temperature 120(2)
_diffrn_detector_area_resol_mean 15.9948
_diffrn_measured_fraction_theta_full 0.998
_diffrn_measured_fraction_theta_max 0.997
_diffrn_radiation_monochromator graphite
_diffrn_radiation_source 'Enhance (Mo) X-ray Source'
_diffrn_radiation_type MoK\a
_diffrn_radiation_wavelength 0.71073
_diffrn_reflns_av_R_equivalents 0.0569
_diffrn_reflns_av_sigmaI/netI 0.0887
_diffrn_reflns_limit_h_max 18
_diffrn_reflns_limit_h_min -21
_diffrn_reflns_limit_k_max 20
_diffrn_reflns_limit_k_min -23
_diffrn_reflns_limit_l_max 17
_diffrn_reflns_limit_l_min -17
_diffrn_reflns_number 13344
_diffrn_reflns_theta_full 25.00
_diffrn_reflns_theta_max 30.00
_diffrn_reflns_theta_min 2.97
_exptl_absorpt_coefficient_mu 4.889
_exptl_absorpt_correction_T_max 0.4267
_exptl_absorpt_correction_T_min 0.2795
_exptl_absorpt_correction_type multi-scan
_exptl_absorpt_process_details
;
CrysAlis RED, Oxford Diffraction Ltd.,
Version 1.171.29.9 (release 23-03-2006 CrysAlis171 .NET)
(compiled Mar 23 2006,23:39:28)
Empirical absorption correction using spherical harmonics,
 implemented in SCALE3 ABSPACK scaling algorithm.
;
_exptl_crystal_colour colourless
_exptl_crystal_density_diffrn 1.523
_exptl_crystal_density_method 'not measured'
_exptl_crystal_description block
_exptl_crystal_F_000 1424
_exptl_crystal_size_max 0.35
_exptl_crystal_size_mid 0.26
_exptl_crystal_size_min 0.21
_refine_diff_density_max 2.219
_refine_diff_density_min -1.058
_refine_diff_density_rms 0.127
_refine_ls_extinction_method none
_refine_ls_goodness_of_fit_ref 0.921
_refine_ls_hydrogen_treatment RIDING
_refine_ls_matrix_type full
_refine_ls_number_parameters 170
_refine_ls_number_reflns 4488
_refine_ls_number_restraints 0
_refine_ls_restrained_S_all 0.921
_refine_ls_R_factor_all 0.0780
_refine_ls_R_factor_gt 0.0415
_refine_ls_shift/su_max 0.000
_refine_ls_shift/su_mean 0.000
_refine_ls_structure_factor_coef Fsqd
_refine_ls_weighting_details 'calc w=1/[\s^2^(Fo^2^)+(0.0486P)^2^+0.0000P] where P=(Fo^2^+2Fc^2^)/3'
_refine_ls_weighting_scheme calc
_refine_ls_wR_factor_gt 0.0861
_refine_ls_wR_factor_ref 0.1022
_reflns_number_gt 2723
_reflns_number_total 4488
_reflns_threshold_expression >2sigma(I)
_cod_data_source_file ic702186g-file009.cif
_cod_data_source_block pg063
_cod_depositor_comments
;
The following automatic conversions were performed:
'_symmetry_cell_setting' value 'Monoclinic' changed to 'monoclinic'
according to '/home/saulius/struct/CIF-dictionaries/cif_core.dic'
dictionary named 'cif_core.dic' version 2.4.1 from 2010-06-29.

Automatic conversion script
Id: cif_fix_enum 1527 2010-12-29 10:47:43Z saulius 
;
_cod_original_sg_symbol_H-M 'C 2/c'
_cod_database_code 4304646

loop_
_symmetry_equiv_pos_as_xyz
'x, y, z'
'-x, y, -z+1/2'
'x+1/2, y+1/2, z'
'-x+1/2, y+1/2, -z+1/2'
'-x, -y, -z'
'x, -y, z-1/2'
'-x+1/2, -y+1/2, -z'
'x+1/2, -y+1/2, z-1/2'

loop_
_atom_site_label
_atom_site_type_symbol
_atom_site_fract_x
_atom_site_fract_y
_atom_site_fract_z
_atom_site_U_iso_or_equiv
_atom_site_adp_type
_atom_site_occupancy
_atom_site_symmetry_multiplicity
_atom_site_calc_flag
_atom_site_refinement_flags
_atom_site_disorder_assembly
_atom_site_disorder_group
Au1 Au 0.5000 0.377032(19) 0.2500 0.04432(12) Uani 1 2 d S . .
Cl1 Cl 0.5000 0.07048(15) 0.2500 0.0737(7) Uani 1 2 d S . .
O1 O 0.3865(3) 0.2988(3) -0.0182(3) 0.0651(12) Uani 1 1 d . . .
N1 N 0.3048(3) 0.4319(3) 0.2665(4) 0.0469(11) Uani 1 1 d . . .
N2 N 0.3155(3) 0.3175(3) 0.1853(4) 0.0446(10) Uani 1 1 d . . .
N3 N 0.4837(3) 0.2078(3) 0.0638(4) 0.0551(13) Uani 1 1 d . . .
H3 H 0.4925 0.1793 0.1212 0.066 Uiso 1 1 calc R . .
C1 C 0.3644(3) 0.3766(3) 0.2378(4) 0.0417(11) Uani 1 1 d . . .
C2 C 0.2193(4) 0.4078(4) 0.2275(5) 0.0594(16) Uani 1 1 d . . .
H2 H 0.1666 0.4365 0.2344 0.071 Uiso 1 1 calc R . .
C3 C 0.2264(4) 0.3372(4) 0.1791(5) 0.0589(16) Uani 1 1 d . . .
H3A H 0.1797 0.3065 0.1468 0.071 Uiso 1 1 calc R . .
C4 C 0.3225(4) 0.5103(3) 0.3271(4) 0.0476(13) Uani 1 1 d . . .
C5 C 0.2433(5) 0.5323(5) 0.3879(7) 0.089(2) Uani 1 1 d . . .
H5A H 0.2584 0.5779 0.4337 0.134 Uiso 1 1 calc R . .
H5B H 0.2275 0.4867 0.4304 0.134 Uiso 1 1 calc R . .
H5C H 0.1935 0.5464 0.3384 0.134 Uiso 1 1 calc R . .
C6 C 0.3410(8) 0.5745(5) 0.2497(7) 0.117(4) Uani 1 1 d . . .
H6A H 0.3907 0.5585 0.2109 0.175 Uiso 1 1 calc R . .
H6B H 0.3552 0.6244 0.2872 0.175 Uiso 1 1 calc R . .
H6C H 0.2892 0.5825 0.2008 0.175 Uiso 1 1 calc R . .
C7 C 0.3999(5) 0.4977(6) 0.4107(7) 0.117(4) Uani 1 1 d . . .
H7A H 0.4539 0.4895 0.3760 0.176 Uiso 1 1 calc R . .
H7B H 0.3886 0.4508 0.4531 0.176 Uiso 1 1 calc R . .
H7C H 0.4063 0.5449 0.4559 0.176 Uiso 1 1 calc R . .
C8 C 0.3508(4) 0.2412(3) 0.1466(4) 0.0478(13) Uani 1 1 d . . .
H8A H 0.3012 0.2063 0.1221 0.057 Uiso 1 1 calc R . .
H8B H 0.3843 0.2138 0.2055 0.057 Uiso 1 1 calc R . .
C9 C 0.4111(4) 0.2525(3) 0.0562(4) 0.0422(12) Uani 1 1 d . . .
C10 C 0.5533(4) 0.1999(4) -0.0145(5) 0.0604(17) Uani 1 1 d . . .
C11 C 0.5174(7) 0.1441(11) -0.1005(10) 0.223(10) Uani 1 1 d . . .
H11A H 0.4676 0.1693 -0.1404 0.334 Uiso 1 1 calc R . .
H11B H 0.4982 0.0943 -0.0694 0.334 Uiso 1 1 calc R . .
H11C H 0.5633 0.1324 -0.1474 0.334 Uiso 1 1 calc R . .
C12 C 0.6341(6) 0.1622(9) 0.0421(8) 0.151(5) Uani 1 1 d . . .
H12A H 0.6779 0.1521 -0.0080 0.226 Uiso 1 1 calc R . .
H12B H 0.6178 0.1118 0.0739 0.226 Uiso 1 1 calc R . .
H12C H 0.6586 0.1985 0.0969 0.226 Uiso 1 1 calc R . .
C13 C 0.5766(10) 0.2786(7) -0.0564(15) 0.236(11) Uani 1 1 d . . .
H13A H 0.6321 0.2743 -0.0891 0.353 Uiso 1 1 calc R . .
H13B H 0.5828 0.3175 0.0008 0.353 Uiso 1 1 calc R . .
H13C H 0.5304 0.2961 -0.1088 0.353 Uiso 1 1 calc R . .

loop_
_atom_site_aniso_label
_atom_site_aniso_U_11
_atom_site_aniso_U_22
_atom_site_aniso_U_33
_atom_site_aniso_U_23
_atom_site_aniso_U_13
_atom_site_aniso_U_12
Au1 0.03086(15) 0.03554(16) 0.0652(2) 0.000 -0.00430(12) 0.000
Cl1 0.0953(18) 0.0530(13) 0.0689(14) 0.000 -0.0179(12) 0.000
O1 0.076(3) 0.060(3) 0.059(2) 0.016(2) 0.006(2) 0.017(2)
N1 0.037(2) 0.043(3) 0.060(3) -0.007(2) 0.001(2) -0.004(2)
N2 0.040(2) 0.036(2) 0.059(3) 0.000(2) 0.012(2) -0.005(2)
N3 0.054(3) 0.058(3) 0.055(3) 0.002(2) 0.016(2) 0.010(2)
C1 0.038(3) 0.032(2) 0.054(3) -0.001(3) -0.001(2) -0.007(2)
C2 0.033(3) 0.058(4) 0.087(4) -0.006(4) 0.003(3) 0.012(3)
C3 0.040(3) 0.066(4) 0.070(4) -0.021(4) -0.001(3) -0.007(3)
C4 0.046(3) 0.032(3) 0.062(3) -0.009(3) -0.010(3) 0.004(2)
C5 0.083(5) 0.066(5) 0.122(6) -0.039(5) 0.025(5) 0.001(4)
C6 0.202(11) 0.056(5) 0.094(6) -0.002(5) 0.026(6) -0.047(6)
C7 0.094(6) 0.115(7) 0.132(7) -0.079(6) -0.057(5) 0.051(6)
C8 0.050(3) 0.038(3) 0.056(3) -0.005(3) 0.007(3) -0.006(3)
C9 0.051(3) 0.029(3) 0.045(3) -0.011(2) -0.002(2) -0.008(2)
C10 0.057(4) 0.073(4) 0.052(3) -0.009(3) 0.014(3) 0.007(3)
C11 0.072(6) 0.43(3) 0.172(11) -0.200(15) 0.037(7) -0.024(10)
C12 0.063(5) 0.278(16) 0.111(7) 0.014(9) 0.007(5) 0.063(8)
C13 0.223(15) 0.153(12) 0.37(2) 0.133(14) 0.237(17) 0.081(11)

loop_
_atom_type_symbol
_atom_type_description
_atom_type_scat_dispersion_real
_atom_type_scat_dispersion_imag
_atom_type_scat_source
C C 0.0033 0.0016 'International Tables Vol C Tables 4.2.6.8 and 6.1.1.4'
H H 0.0000 0.0000 'International Tables Vol C Tables 4.2.6.8 and 6.1.1.4'
N N 0.0061 0.0033 'International Tables Vol C Tables 4.2.6.8 and 6.1.1.4'
O O 0.0106 0.0060 'International Tables Vol C Tables 4.2.6.8 and 6.1.1.4'
Cl Cl 0.1484 0.1585 'International Tables Vol C Tables 4.2.6.8 and 6.1.1.4'
Au Au -2.0133 8.8022 'International Tables Vol C Tables 4.2.6.8 and 6.1.1.4'

loop_
_geom_angle_atom_site_label_1
_geom_angle_atom_site_label_2
_geom_angle_atom_site_label_3
_geom_angle
_geom_angle_site_symmetry_1
_geom_angle_site_symmetry_3
_geom_angle_publ_flag
C1 Au1 C1 179.6(3) 2_655 . ?
C1 N1 C2 109.1(5) . . ?
C1 N1 C4 128.3(4) . . ?
C2 N1 C4 122.6(5) . . ?
C1 N2 C3 110.2(5) . . ?
C1 N2 C8 125.4(4) . . ?
C3 N2 C8 124.2(5) . . ?
C9 N3 C10 128.4(5) . . ?
C9 N3 H3 115.8 . . ?
C10 N3 H3 115.8 . . ?
N1 C1 N2 105.6(4) . . ?
N1 C1 Au1 131.4(4) . . ?
N2 C1 Au1 122.7(4) . . ?
C3 C2 N1 107.8(5) . . ?
C3 C2 H2 126.1 . . ?
N1 C2 H2 126.1 . . ?
C2 C3 N2 107.2(5) . . ?
C2 C3 H3A 126.4 . . ?
N2 C3 H3A 126.4 . . ?
C6 C4 C5 111.1(6) . . ?
C6 C4 N1 108.2(5) . . ?
C5 C4 N1 110.3(5) . . ?
C6 C4 C7 112.3(7) . . ?
C5 C4 C7 105.9(6) . . ?
N1 C4 C7 109.1(5) . . ?
C4 C5 H5A 109.5 . . ?
C4 C5 H5B 109.5 . . ?
H5A C5 H5B 109.5 . . ?
C4 C5 H5C 109.5 . . ?
H5A C5 H5C 109.5 . . ?
H5B C5 H5C 109.5 . . ?
C4 C6 H6A 109.5 . . ?
C4 C6 H6B 109.5 . . ?
H6A C6 H6B 109.5 . . ?
C4 C6 H6C 109.5 . . ?
H6A C6 H6C 109.5 . . ?
H6B C6 H6C 109.5 . . ?
C4 C7 H7A 109.5 . . ?
C4 C7 H7B 109.5 . . ?
H7A C7 H7B 109.5 . . ?
C4 C7 H7C 109.5 . . ?
H7A C7 H7C 109.5 . . ?
H7B C7 H7C 109.5 . . ?
N2 C8 C9 113.5(4) . . ?
N2 C8 H8A 108.9 . . ?
C9 C8 H8A 108.9 . . ?
N2 C8 H8B 108.9 . . ?
C9 C8 H8B 108.9 . . ?
H8A C8 H8B 107.7 . . ?
O1 C9 N3 126.4(5) . . ?
O1 C9 C8 118.7(5) . . ?
N3 C9 C8 114.8(5) . . ?
C13 C10 C11 111.8(12) . . ?
C13 C10 C12 109.5(10) . . ?
C11 C10 C12 108.9(9) . . ?
C13 C10 N3 111.3(6) . . ?
C11 C10 N3 107.5(6) . . ?
C12 C10 N3 107.9(6) . . ?
C10 C11 H11A 109.5 . . ?
C10 C11 H11B 109.5 . . ?
H11A C11 H11B 109.5 . . ?
C10 C11 H11C 109.5 . . ?
H11A C11 H11C 109.5 . . ?
H11B C11 H11C 109.5 . . ?
C10 C12 H12A 109.5 . . ?
C10 C12 H12B 109.5 . . ?
H12A C12 H12B 109.5 . . ?
C10 C12 H12C 109.5 . . ?
H12A C12 H12C 109.5 . . ?
H12B C12 H12C 109.5 . . ?
C10 C13 H13A 109.5 . . ?
C10 C13 H13B 109.5 . . ?
H13A C13 H13B 109.5 . . ?
C10 C13 H13C 109.5 . . ?
H13A C13 H13C 109.5 . . ?
H13B C13 H13C 109.5 . . ?

loop_
_geom_bond_atom_site_label_1
_geom_bond_atom_site_label_2
_geom_bond_distance
_geom_bond_site_symmetry_2
_geom_bond_publ_flag
Au1 C1 2.028(5) 2_655 ?
Au1 C1 2.028(5) . ?
O1 C9 1.237(6) . ?
N1 C1 1.344(7) . ?
N1 C2 1.393(7) . ?
N1 C4 1.508(7) . ?
N2 C1 1.354(6) . ?
N2 C3 1.371(7) . ?
N2 C8 1.460(7) . ?
N3 C9 1.311(7) . ?
N3 C10 1.497(7) . ?
N3 H3 0.8600 . ?
C2 C3 1.318(9) . ?
C2 H2 0.9300 . ?
C3 H3A 0.9300 . ?
C4 C6 1.476(9) . ?
C4 C5 1.508(8) . ?
C4 C7 1.514(9) . ?
C5 H5A 0.9600 . ?
C5 H5B 0.9600 . ?
C5 H5C 0.9600 . ?
C6 H6A 0.9600 . ?
C6 H6B 0.9600 . ?
C6 H6C 0.9600 . ?
C7 H7A 0.9600 . ?
C7 H7B 0.9600 . ?
C7 H7C 0.9600 . ?
C8 C9 1.518(7) . ?
C8 H8A 0.9700 . ?
C8 H8B 0.9700 . ?
C10 C13 1.449(12) . ?
C10 C11 1.484(12) . ?
C10 C12 1.489(11) . ?
C11 H11A 0.9600 . ?
C11 H11B 0.9600 . ?
C11 H11C 0.9600 . ?
C12 H12A 0.9600 . ?
C12 H12B 0.9600 . ?
C12 H12C 0.9600 . ?
C13 H13A 0.9600 . ?
C13 H13B 0.9600 . ?
C13 H13C 0.9600 . ?

loop_
_geom_torsion_atom_site_label_1
_geom_torsion_atom_site_label_2
_geom_torsion_atom_site_label_3
_geom_torsion_atom_site_label_4
_geom_torsion
_geom_torsion_site_symmetry_1
_geom_torsion_site_symmetry_2
_geom_torsion_site_symmetry_3
_geom_torsion_site_symmetry_4
_geom_torsion_publ_flag
C2 N1 C1 N2 -2.3(6) . . . . ?
C4 N1 C1 N2 179.9(5) . . . . ?
C2 N1 C1 Au1 171.7(4) . . . . ?
C4 N1 C1 Au1 -6.0(8) . . . . ?
C3 N2 C1 N1 1.6(6) . . . . ?
C8 N2 C1 N1 -174.7(5) . . . . ?
C3 N2 C1 Au1 -173.1(4) . . . . ?
C8 N2 C1 Au1 10.6(7) . . . . ?
C1 Au1 C1 N1 154.9(5) 2_655 . . . ?
C1 Au1 C1 N2 -31.9(4) 2_655 . . . ?
C1 N1 C2 C3 2.3(7) . . . . ?
C4 N1 C2 C3 -179.8(5) . . . . ?
N1 C2 C3 N2 -1.2(7) . . . . ?
C1 N2 C3 C2 -0.2(7) . . . . ?
C8 N2 C3 C2 176.2(5) . . . . ?
C1 N1 C4 C6 86.0(8) . . . . ?
C2 N1 C4 C6 -91.5(8) . . . . ?
C1 N1 C4 C5 -152.3(6) . . . . ?
C2 N1 C4 C5 30.3(8) . . . . ?
C1 N1 C4 C7 -36.4(8) . . . . ?
C2 N1 C4 C7 146.1(7) . . . . ?
C1 N2 C8 C9 -67.4(7) . . . . ?
C3 N2 C8 C9 116.8(6) . . . . ?
C10 N3 C9 O1 -1.3(10) . . . . ?
C10 N3 C9 C8 175.4(5) . . . . ?
N2 C8 C9 O1 -45.8(7) . . . . ?
N2 C8 C9 N3 137.3(5) . . . . ?
C9 N3 C10 C13 43.7(13) . . . . ?
C9 N3 C10 C11 -79.0(11) . . . . ?
C9 N3 C10 C12 163.8(8) . . . . ?
